data_4304770
loop_
_publ_author_name
'Nguyen Hung Huy'
'Jacqueline Grewe'
'Jennifer Schroer'
'Bernd Kuhn'
'Ulrich Abram'

_publ_contact_author
;
      Ulrich Abram
      Free University of Berlin
      Institute of Chemistry
      Fabeckstrasse 34-36
      D-14195 Berlin
      Germany
;
_publ_contact_author_email abram@chemie.fu-berlin.de
_publ_contact_author_fax '0049 (0)30 838 52676'
_publ_contact_author_phone '0049 (0)30 838 54002'
_publ_section_title
;
Rhenium and Technetium Complexes with Tridentate
N-[(N",N"-Dialkylamino)(thiocarbonyl)]-N'-substituted Benzamidine 
Ligands
;
_journal_name_full 'Inorganic Chemistry'
_journal_page_first 5136
_journal_page_last 5144
_journal_paper_doi 10.1021/ic702344s
_journal_volume 47
_journal_year 2008
_chemical_formula_moiety 'C18 H17 Cl N3 O3 Re S'
_chemical_formula_sum 'C18 H17 Cl N3 O3 Re S'
_chemical_formula_weight 577.06
_chemical_name_common '[ReOCl(MortcbPhOH)]'
_chemical_name_systematic
;
Chloro(N-(N"-morpholinylaminothiocarbonyl)-N'-(2-hydroxyphenyl)benzamidinato-
oxorhenium(V)
;
_space_group_IT_number 14
_symmetry_cell_setting monoclinic
_symmetry_space_group_name_Hall '-P 2yn'
_symmetry_space_group_name_H-M 'P 1 21/n 1'
_atom_sites_solution_hydrogens geom
_atom_sites_solution_primary heavy
_atom_sites_solution_secondary difmap
_audit_creation_method SHELXL-97
_cell_angle_alpha 90.00
_cell_angle_beta 103.248(10)
_cell_angle_gamma 90.00
_cell_formula_units_Z 4
_cell_length_a 10.3104(10)
_cell_length_b 12.3886(10)
_cell_length_c 15.2945(10)
_cell_measurement_reflns_used 14609
_cell_measurement_temperature 200(2)
_cell_measurement_theta_max 29.54
_cell_measurement_theta_min 2.14
_cell_volume 1901.6(3)
_computing_cell_refinement 'STOE X-AREA'
_computing_data_collection 'STOE X-AREA'
_computing_data_reduction 'STOE X-RED'
_computing_molecular_graphics ORTEP3
_computing_publication_material 'SHELXL-97 (Sheldrick, 1997)'
_computing_structure_refinement 'SHELXL-97 (Sheldrick, 1997)'
_computing_structure_solution 'SHELXS-97 (Sheldrick, 1997)'
_diffrn_ambient_temperature 200(2)
_diffrn_detector_area_resol_mean 6.67
_diffrn_measured_fraction_theta_full 0.981
_diffrn_measured_fraction_theta_max 0.981
_diffrn_measurement_device_type 'STOE IPDS 2T'
_diffrn_measurement_method 'rotation method'
_diffrn_radiation_monochromator graphite
_diffrn_radiation_source 'fine-focus sealed tube'
_diffrn_radiation_type MoK\a
_diffrn_radiation_wavelength 0.71073
_diffrn_reflns_av_R_equivalents 0.0828
_diffrn_reflns_av_sigmaI/netI 0.0733
_diffrn_reflns_limit_h_max 11
_diffrn_reflns_limit_h_min -14
_diffrn_reflns_limit_k_max 16
_diffrn_reflns_limit_k_min -17
_diffrn_reflns_limit_l_max 20
_diffrn_reflns_limit_l_min -20
_diffrn_reflns_number 16231
_diffrn_reflns_theta_full 29.32
_diffrn_reflns_theta_max 29.32
_diffrn_reflns_theta_min 2.14
_diffrn_standards_decay_% 0.1
_exptl_absorpt_coefficient_mu 6.665
_exptl_absorpt_correction_T_max 0.7656
_exptl_absorpt_correction_T_min 0.3515
_exptl_absorpt_correction_type integration
_exptl_absorpt_process_details 'X-Red 32'
_exptl_crystal_colour red
_exptl_crystal_density_diffrn 2.016
_exptl_crystal_density_method 'not measured'
_exptl_crystal_description plate
_exptl_crystal_F_000 1112
_exptl_crystal_size_max 0.240
_exptl_crystal_size_mid 0.177
_exptl_crystal_size_min 0.110
_refine_diff_density_max 1.187
_refine_diff_density_min -1.941
_refine_diff_density_rms 0.324
_refine_ls_extinction_method none
_refine_ls_goodness_of_fit_ref 1.089
_refine_ls_hydrogen_treatment 'riding model'
_refine_ls_matrix_type full
_refine_ls_number_parameters 244
_refine_ls_number_reflns 5099
_refine_ls_number_restraints 0
_refine_ls_restrained_S_all 1.089
_refine_ls_R_factor_all 0.0736
_refine_ls_R_factor_gt 0.0475
_refine_ls_shift/su_max 0.001
_refine_ls_shift/su_mean 0.000
_refine_ls_structure_factor_coef Fsqd
_refine_ls_weighting_details 'calc w=1/[\s^2^(Fo^2^)+(0.0865P)^2^+0.0000P] where P=(Fo^2^+2Fc^2^)/3'
_refine_ls_weighting_scheme calc
_refine_ls_wR_factor_gt 0.1183
_refine_ls_wR_factor_ref 0.1464
_reflns_number_gt 3927
_reflns_number_total 5099
_reflns_threshold_expression >2sigma(I)
_cod_data_source_file ic702344s-file010_2.cif
_cod_data_source_block bkreanoh
_cod_depositor_comments
;
The following automatic conversions were performed:

'_atom_sites_solution_primary' value 'heavy atom' was changed to
'heavy'.

Automatic conversion script
Id: cif_fix_values 6452 2018-10-05 10:23:21Z andrius 
;
_cod_original_sg_symbol_H-M 'P 21/n'
_cod_database_code 4304770

loop_
_symmetry_equiv_pos_as_xyz
'x, y, z'
'-x+1/2, y+1/2, -z+1/2'
'-x, -y, -z'
'x-1/2, -y-1/2, z-1/2'

loop_
_atom_site_label
_atom_site_type_symbol
_atom_site_fract_x
_atom_site_fract_y
_atom_site_fract_z
_atom_site_U_iso_or_equiv
_atom_site_adp_type
_atom_site_occupancy
_atom_site_symmetry_multiplicity
_atom_site_calc_flag
_atom_site_refinement_flags
_atom_site_disorder_assembly
_atom_site_disorder_group
Re Re 0.64635(3) 0.35502(2) 0.87049(2) 0.02393(11) Uani 1 1 d . . .
O10 O 0.5868(8) 0.3926(6) 0.9583(4) 0.0384(15) Uani 1 1 d . . .
Cl Cl 0.6555(3) 0.16616(18) 0.87940(18) 0.0452(6) Uani 1 1 d . . .
S1 S 0.8739(2) 0.34916(17) 0.91380(15) 0.0298(4) Uani 1 1 d . . .
C2 C 0.9338(9) 0.4741(7) 0.8799(6) 0.0287(17) Uani 1 1 d . . .
N3 N 0.8603(7) 0.5635(6) 0.8700(5) 0.0261(13) Uani 1 1 d . . .
C4 C 0.7311(8) 0.5715(7) 0.8392(5) 0.0241(15) Uani 1 1 d . . .
N5 N 0.6520(6) 0.4887(5) 0.7983(4) 0.0210(12) Uani 1 1 d . . .
C31 C 0.6729(8) 0.6770(7) 0.8523(5) 0.0221(14) Uani 1 1 d . . .
C32 C 0.7432(10) 0.7723(7) 0.8494(6) 0.0291(17) Uani 1 1 d . . .
H32 H 0.8263 0.7704 0.8354 0.035 Uiso 1 1 calc R . .
C33 C 0.6889(10) 0.8713(7) 0.8675(6) 0.0322(18) Uani 1 1 d . . .
H33 H 0.7338 0.9353 0.8629 0.039 Uiso 1 1 calc R . .
C34 C 0.5691(12) 0.8730(7) 0.8921(7) 0.038(2) Uani 1 1 d . . .
H34 H 0.5337 0.9385 0.9050 0.046 Uiso 1 1 calc R . .
C35 C 0.4997(12) 0.7777(8) 0.8979(7) 0.040(2) Uani 1 1 d . . .
H35 H 0.4211 0.7796 0.9179 0.048 Uiso 1 1 calc R . .
C36 C 0.5475(10) 0.6805(8) 0.8741(6) 0.0329(19) Uani 1 1 d . . .
H36 H 0.4973 0.6179 0.8724 0.040 Uiso 1 1 calc R . .
N6 N 1.0593(9) 0.4791(7) 0.8709(6) 0.041(2) Uani 1 1 d . . .
O43 O 1.3061(8) 0.4837(8) 0.8270(7) 0.059(2) Uani 1 1 d . . .
C41 C 1.1106(10) 0.5816(9) 0.8444(8) 0.042(2) Uani 1 1 d . . .
H41A H 1.1586 0.6202 0.8971 0.050 Uiso 1 1 calc R . .
H41B H 1.0375 0.6266 0.8132 0.050 Uiso 1 1 calc R . .
C42 C 1.2018(16) 0.5561(11) 0.7839(10) 0.063(3) Uani 1 1 d . . .
H42A H 1.1511 0.5233 0.7291 0.076 Uiso 1 1 calc R . .
H42B H 1.2409 0.6224 0.7680 0.076 Uiso 1 1 calc R . .
C44 C 1.2452(16) 0.3821(11) 0.8402(11) 0.063(4) Uani 1 1 d . . .
H44A H 1.3137 0.3291 0.8633 0.075 Uiso 1 1 calc R . .
H44B H 1.1925 0.3560 0.7832 0.075 Uiso 1 1 calc R . .
C45 C 1.1571(12) 0.3968(11) 0.9058(9) 0.051(3) Uani 1 1 d . . .
H45A H 1.1128 0.3294 0.9130 0.061 Uiso 1 1 calc R . .
H45B H 1.2103 0.4185 0.9639 0.061 Uiso 1 1 calc R . .
C51 C 0.5440(10) 0.5000(6) 0.7221(5) 0.0284(17) Uani 1 1 d . . .
C52 C 0.5187(12) 0.5880(7) 0.6629(6) 0.036(2) Uani 1 1 d . . .
H52 H 0.5717 0.6496 0.6724 0.044 Uiso 1 1 calc R . .
C53 C 0.4107(12) 0.5792(8) 0.5891(7) 0.043(2) Uani 1 1 d . . .
H53 H 0.3858 0.6385 0.5516 0.051 Uiso 1 1 calc R . .
C54 C 0.3412(12) 0.4852(8) 0.5711(7) 0.047(3) Uani 1 1 d . . .
H54 H 0.2710 0.4809 0.5207 0.056 Uiso 1 1 calc R . .
C55 C 0.3732(10) 0.3960(9) 0.6263(7) 0.038(2) Uani 1 1 d . . .
H55 H 0.3291 0.3308 0.6112 0.045 Uiso 1 1 calc R . .
C56 C 0.4712(9) 0.4053(7) 0.7039(6) 0.0280(17) Uani 1 1 d . . .
O57 O 0.5105(6) 0.3226(5) 0.7616(4) 0.0273(12) Uani 1 1 d . . .

loop_
_atom_site_aniso_label
_atom_site_aniso_U_11
_atom_site_aniso_U_22
_atom_site_aniso_U_33
_atom_site_aniso_U_23
_atom_site_aniso_U_13
_atom_site_aniso_U_12
Re 0.02408(17) 0.02030(16) 0.02790(16) 0.00286(12) 0.00698(11) -0.00053(14)
O10 0.049(4) 0.036(3) 0.033(3) 0.001(3) 0.016(3) -0.004(3)
Cl 0.0545(16) 0.0205(9) 0.0555(14) 0.0102(9) 0.0016(12) -0.0002(10)
S1 0.0259(10) 0.0254(9) 0.0376(10) 0.0047(8) 0.0061(8) 0.0033(8)
C2 0.022(4) 0.025(4) 0.039(4) 0.006(3) 0.007(3) 0.003(3)
N3 0.013(3) 0.025(3) 0.042(4) 0.000(3) 0.010(3) -0.002(3)
C4 0.023(4) 0.022(3) 0.026(3) 0.004(3) 0.003(3) 0.001(3)
N5 0.011(3) 0.022(3) 0.031(3) 0.000(2) 0.008(2) -0.002(2)
C31 0.014(3) 0.023(3) 0.031(4) -0.001(3) 0.007(3) 0.001(3)
C32 0.030(5) 0.025(4) 0.034(4) -0.007(3) 0.009(3) -0.006(3)
C33 0.026(4) 0.028(4) 0.044(5) -0.007(3) 0.012(4) -0.005(3)
C34 0.049(6) 0.023(4) 0.043(5) 0.000(3) 0.008(4) 0.008(4)
C35 0.039(6) 0.031(5) 0.054(6) -0.004(4) 0.017(5) 0.002(4)
C36 0.028(5) 0.027(4) 0.042(5) 0.001(3) 0.005(4) -0.002(4)
N6 0.029(4) 0.034(4) 0.066(6) 0.016(4) 0.021(4) 0.005(4)
O43 0.025(4) 0.063(5) 0.099(7) 0.010(5) 0.034(4) 0.000(4)
C41 0.026(5) 0.039(5) 0.065(6) 0.003(5) 0.019(4) 0.000(4)
C42 0.069(9) 0.054(8) 0.071(8) 0.002(6) 0.028(7) -0.007(7)
C44 0.060(9) 0.049(7) 0.088(10) -0.008(6) 0.034(8) 0.006(6)
C45 0.032(6) 0.053(7) 0.066(7) 0.005(6) 0.010(5) 0.014(5)
C51 0.035(5) 0.020(4) 0.028(4) -0.002(3) 0.003(3) -0.002(3)
C52 0.054(6) 0.021(4) 0.030(4) 0.003(3) 0.001(4) -0.005(4)
C53 0.052(7) 0.026(4) 0.042(5) 0.005(4) -0.006(4) -0.002(4)
C54 0.049(7) 0.036(5) 0.043(5) -0.003(4) -0.014(5) -0.006(5)
C55 0.030(5) 0.033(4) 0.045(5) -0.007(4) -0.001(4) -0.007(4)
C56 0.025(4) 0.022(4) 0.035(4) 0.001(3) 0.003(3) -0.002(3)
O57 0.025(3) 0.018(2) 0.038(3) -0.001(2) 0.005(2) -0.002(2)

loop_
_atom_type_symbol
_atom_type_description
_atom_type_scat_dispersion_real
_atom_type_scat_dispersion_imag
_atom_type_scat_source
C C 0.0033 0.0016 'International Tables Vol C Tables 4.2.6.8 and 6.1.1.4'
H H 0.0000 0.0000 'International Tables Vol C Tables 4.2.6.8 and 6.1.1.4'
Cl Cl 0.1484 0.1585 'International Tables Vol C Tables 4.2.6.8 and 6.1.1.4'
N N 0.0061 0.0033 'International Tables Vol C Tables 4.2.6.8 and 6.1.1.4'
Re Re -1.0185 7.2310 'International Tables Vol C Tables 4.2.6.8 and 6.1.1.4'
S S 0.1246 0.1234 'International Tables Vol C Tables 4.2.6.8 and 6.1.1.4'
O O 0.0106 0.0060 'International Tables Vol C Tables 4.2.6.8 and 6.1.1.4'

loop_
_geom_angle_atom_site_label_1
_geom_angle_atom_site_label_2
_geom_angle_atom_site_label_3
_geom_angle
_geom_angle_site_symmetry_1
_geom_angle_site_symmetry_3
_geom_angle_publ_flag
O10 Re O57 114.8(3) . . ?
O10 Re N5 106.1(3) . . ?
O57 Re N5 78.8(3) . . ?
O10 Re S1 108.6(3) . . ?
O57 Re S1 136.6(2) . . ?
N5 Re S1 91.62(19) . . ?
O10 Re Cl 104.4(3) . . ?
O57 Re Cl 81.71(18) . . ?
N5 Re Cl 148.6(2) . . ?
S1 Re Cl 85.78(9) . . ?
C2 S1 Re 106.7(3) . . ?
N3 C2 N6 119.3(8) . . ?
N3 C2 S1 121.9(7) . . ?
N6 C2 S1 118.6(7) . . ?
C4 N3 C2 127.5(8) . . ?
N3 C4 N5 123.8(8) . . ?
N3 C4 C31 115.6(7) . . ?
N5 C4 C31 120.6(7) . . ?
C4 N5 C51 125.0(7) . . ?
C4 N5 Re 117.3(5) . . ?
C51 N5 Re 114.6(5) . . ?
C32 C31 C36 119.6(8) . . ?
C32 C31 C4 121.2(8) . . ?
C36 C31 C4 119.0(8) . . ?
C31 C32 C33 120.1(9) . . ?
C34 C33 C32 119.6(9) . . ?
C33 C34 C35 120.8(9) . . ?
C36 C35 C34 120.1(11) . . ?
C35 C36 C31 119.5(9) . . ?
C2 N6 C45 122.7(9) . . ?
C2 N6 C41 119.2(8) . . ?
C45 N6 C41 116.5(9) . . ?
C42 O43 C44 107.7(10) . . ?
N6 C41 C42 107.8(10) . . ?
O43 C42 C41 111.0(11) . . ?
O43 C44 C45 109.6(11) . . ?
N6 C45 C44 108.3(11) . . ?
C56 C51 C52 121.0(8) . . ?
C56 C51 N5 111.6(7) . . ?
C52 C51 N5 126.8(8) . . ?
C53 C52 C51 117.2(9) . . ?
C54 C53 C52 121.0(9) . . ?
C53 C54 C55 121.2(9) . . ?
C56 C55 C54 119.0(9) . . ?
O57 C56 C55 123.4(8) . . ?
O57 C56 C51 116.2(7) . . ?
C55 C56 C51 120.1(8) . . ?
C56 O57 Re 116.7(5) . . ?

loop_
_geom_bond_atom_site_label_1
_geom_bond_atom_site_label_2
_geom_bond_distance
_geom_bond_site_symmetry_2
_geom_bond_publ_flag
Re O10 1.665(7) . ?
Re O57 1.957(6) . ?
Re N5 1.999(7) . ?
Re S1 2.289(2) . ?
Re Cl 2.344(2) . ?
S1 C2 1.786(9) . ?
C2 N3 1.331(11) . ?
C2 N6 1.333(12) . ?
N3 C4 1.311(10) . ?
C4 N5 1.370(10) . ?
C4 C31 1.470(11) . ?
N5 C51 1.422(11) . ?
C31 C32 1.392(12) . ?
C31 C36 1.407(13) . ?
C32 C33 1.401(12) . ?
C33 C34 1.371(16) . ?
C34 C35 1.394(15) . ?
C35 C36 1.381(14) . ?
N6 C45 1.447(14) . ?
N6 C41 1.468(13) . ?
O43 C42 1.439(17) . ?
O43 C44 1.441(16) . ?
C41 C42 1.496(17) . ?
C44 C45 1.511(18) . ?
C51 C56 1.386(11) . ?
C51 C52 1.404(11) . ?
C52 C53 1.396(14) . ?
C53 C54 1.362(14) . ?
C54 C55 1.385(15) . ?
C55 C56 1.375(12) . ?
C56 O57 1.353(10) . ?
